data_4113620
loop_
_publ_author_name
'Joshua S. Figueroa'
'Christopher C. Cummins'

_publ_section_title
;
 The Niobaziridine-Hydride Functional Group: Synthesis and Divergent
 Reactivity
;
_journal_name_full 'Journal of the American Chemical Society'
_journal_page_first 4020
_journal_page_last 4021
_journal_paper_doi 10.1021/ja028446y
_journal_volume 125
_journal_year 2003
_chemical_formula_sum 'C75 H117 Mo N6 Nb O0.5 P Si'
_chemical_formula_weight 1358.66
_chemical_name_common (Ar[Np]N)3Nb(mu-P)Mo(N[iPr]Ar)3
_chemical_name_systematic
; 
 ? 
;
_space_group_IT_number 2
_symmetry_cell_setting triclinic
_symmetry_space_group_name_Hall '-P 1'
_symmetry_space_group_name_H-M 'P -1'
_atom_sites_solution_hydrogens geom
_atom_sites_solution_primary direct
_atom_sites_solution_secondary difmap
_audit_creation_method SHELXL-97
_cell_angle_alpha 84.99(3)
_cell_angle_beta 88.69(4)
_cell_angle_gamma 61.05(5)
_cell_formula_units_Z 2
_cell_length_a 12.011(5)
_cell_length_b 12.111(8)
_cell_length_c 29.970(12)
_cell_measurement_temperature 188(2)
_cell_measurement_theta_max 28.31
_cell_measurement_theta_min 1.36
_cell_volume 3799(4)
_computing_cell_refinement 'Bruker XSCANS'
_computing_data_collection 'Bruker XSCANS'
_computing_data_reduction 'Bruker SHELXTL'
_computing_molecular_graphics 'Bruker SHELXTL'
_computing_publication_material 'Bruker SHELXTL'
_computing_structure_refinement 'SHELXL-97 (Sheldrick, 1997)'
_computing_structure_solution 'SHELXS-97 (Sheldrick, 1990)'
_diffrn_ambient_temperature 188(2)
_diffrn_measured_fraction_theta_full 0.909
_diffrn_measured_fraction_theta_max 0.909
_diffrn_measurement_device_type 'Bruker P4'
_diffrn_measurement_method '/w scans'
_diffrn_radiation_monochromator graphite
_diffrn_radiation_source 'fine-focus sealed tube'
_diffrn_radiation_type MoK\a
_diffrn_radiation_wavelength 0.71073
_diffrn_reflns_av_R_equivalents 0.0219
_diffrn_reflns_av_sigmaI/netI 0.0386
_diffrn_reflns_limit_h_max 15
_diffrn_reflns_limit_h_min -15
_diffrn_reflns_limit_k_max 16
_diffrn_reflns_limit_k_min -16
_diffrn_reflns_limit_l_max 39
_diffrn_reflns_limit_l_min -39
_diffrn_reflns_number 33539
_diffrn_reflns_theta_full 28.31
_diffrn_reflns_theta_max 28.31
_diffrn_reflns_theta_min 1.36
_exptl_absorpt_coefficient_mu 0.396
_exptl_absorpt_correction_T_max 0.6204
_exptl_absorpt_correction_T_min 0.3890
_exptl_absorpt_correction_type empirical
_exptl_crystal_colour purple
_exptl_crystal_density_diffrn 1.188
_exptl_crystal_description rod
_exptl_crystal_F_000 1450
_exptl_crystal_size_max 0.10
_exptl_crystal_size_mid 0.07
_exptl_crystal_size_min 0.07
_refine_diff_density_max 1.152
_refine_diff_density_min -0.576
_refine_diff_density_rms 0.080
_refine_ls_extinction_method none
_refine_ls_goodness_of_fit_ref 1.063
_refine_ls_hydrogen_treatment mixed
_refine_ls_matrix_type full
_refine_ls_number_parameters 775
_refine_ls_number_reflns 17174
_refine_ls_number_restraints 0
_refine_ls_restrained_S_all 1.063
_refine_ls_R_factor_all 0.0501
_refine_ls_R_factor_gt 0.0392
_refine_ls_shift/su_max 0.001
_refine_ls_shift/su_mean 0.000
_refine_ls_structure_factor_coef Fsqd
_refine_ls_weighting_details 'calc w=1/[\s^2^(Fo^2^)+(0.0485P)^2^+2.2371P] where P=(Fo^2^+2Fc^2^)/3'
_refine_ls_weighting_scheme calc
_refine_ls_wR_factor_gt 0.0951
_refine_ls_wR_factor_ref 0.1028
_reflns_number_gt 14368
_reflns_number_total 17174
_reflns_threshold_expression >2sigma(I)
_cod_data_source_file ja028446ysi20030122_052029_6.cif
_cod_data_source_block jsf11t
_cod_original_cell_volume 3799(3)
_cod_original_formula_sum 'C75 H117 Mo N6 Nb O0.50 P Si'
_cod_database_code 4113620

loop_
_symmetry_equiv_pos_as_xyz
'x, y, z'
'-x, -y, -z'

loop_
_atom_site_label
_atom_site_type_symbol
_atom_site_fract_x
_atom_site_fract_y
_atom_site_fract_z
_atom_site_U_iso_or_equiv
_atom_site_adp_type
_atom_site_occupancy
_atom_site_symmetry_multiplicity
_atom_site_calc_flag
_atom_site_refinement_flags
Mo1 Mo 0.294559(17) 0.528591(17) 0.144719(6) 0.01942(5) Uani 1 1 d .
Nb1 Nb 0.288530(19) 0.432222(17) 0.294312(6) 0.02024(6) Uani 1 1 d .
P1 P 0.29965(6) 0.46344(6) 0.218090(19) 0.02410(12) Uani 1 1 d .
N1 N 0.21465(18) 0.31304(17) 0.30046(6) 0.0237(4) Uani 1 1 d .
O1 O 0.0394(6) 0.0058(8) 0.4891(3) 0.124(3) Uani 0.50 1 d P
Si1 Si -0.11193(15) 0.11912(12) 0.47384(4) 0.0894(4) Uani 1 1 d .
N2 N 0.18444(19) 0.59803(18) 0.32235(6) 0.0266(4) Uani 1 1 d .
N3 N 0.47664(18) 0.33639(18) 0.31019(6) 0.0261(4) Uani 1 1 d .
N4 N 0.29738(18) 0.39385(17) 0.11275(6) 0.0238(4) Uani 1 1 d .
N5 N 0.44650(18) 0.54947(19) 0.13325(6) 0.0267(4) Uani 1 1 d .
N6 N 0.15930(17) 0.70037(17) 0.13577(6) 0.0215(4) Uani 1 1 d .
C11 C 0.2191(2) 0.2681(2) 0.34669(8) 0.0254(5) Uani 1 1 d .
C12 C 0.3089(2) 0.1457(2) 0.36354(8) 0.0297(5) Uani 1 1 d .
H12A H 0.3633 0.0871 0.3434 0.036 Uiso 1 1 calc R
C13 C 0.3201(3) 0.1084(2) 0.40919(9) 0.0337(6) Uani 1 1 d .
C14 C 0.2384(3) 0.1934(3) 0.43810(9) 0.0387(6) Uani 1 1 d .
H14A H 0.2450 0.1683 0.4693 0.046 Uiso 1 1 calc R
C15 C 0.1472(3) 0.3144(3) 0.42252(9) 0.0373(6) Uani 1 1 d .
C16 C 0.1383(2) 0.3508(2) 0.37665(8) 0.0314(5) Uani 1 1 d .
H16A H 0.0759 0.4338 0.3658 0.038 Uiso 1 1 calc R
C17 C 0.2022(2) 0.2346(2) 0.26818(8) 0.0284(5) Uani 1 1 d .
H17A H 0.2411 0.1462 0.2819 0.034 Uiso 1 1 calc R
H17B H 0.2519 0.2353 0.2414 0.034 Uiso 1 1 calc R
C18 C 0.0650(3) 0.2751(3) 0.25260(9) 0.0353(6) Uani 1 1 d .
C19 C 0.0699(3) 0.1720(3) 0.22542(10) 0.0427(7) Uani 1 1 d .
H19A H -0.0163 0.1956 0.2152 0.064 Uiso 1 1 calc R
H19B H 0.1053 0.0916 0.2442 0.064 Uiso 1 1 calc R
H19C H 0.1239 0.1627 0.1994 0.064 Uiso 1 1 calc R
C21 C 0.0522(2) 0.6476(2) 0.32773(8) 0.0276(5) Uani 1 1 d .
C22 C -0.0073(3) 0.6834(2) 0.36874(9) 0.0336(6) Uani 1 1 d .
H22A H 0.0416 0.6793 0.3939 0.040 Uiso 1 1 calc R
C23 C -0.1363(3) 0.7247(2) 0.37325(10) 0.0386(6) Uani 1 1 d .
C24 C -0.2075(3) 0.7306(3) 0.33643(11) 0.0433(7) Uani 1 1 d .
H24A H -0.2957 0.7580 0.3395 0.052 Uiso 1 1 calc R
C25 C -0.1522(3) 0.6973(2) 0.29518(10) 0.0396(6) Uani 1 1 d .
C26 C -0.0231(2) 0.6564(2) 0.29119(9) 0.0313(5) Uani 1 1 d .
H26A H 0.0151 0.6338 0.2630 0.038 Uiso 1 1 calc R
C27 C 0.2475(2) 0.6514(2) 0.34787(8) 0.0300(5) Uani 1 1 d .
H27A H 0.3392 0.5888 0.3509 0.036 Uiso 1 1 calc R
H27B H 0.2127 0.6623 0.3784 0.036 Uiso 1 1 calc R
C28 C 0.2349(3) 0.7790(2) 0.32820(9) 0.0341(6) Uani 1 1 d .
C29 C 0.3015(4) 0.8172(3) 0.36169(12) 0.0574(9) Uani 1 1 d .
H29A H 0.2963 0.8982 0.3506 0.086 Uiso 1 1 calc R
H29B H 0.3911 0.7520 0.3653 0.086 Uiso 1 1 calc R
H29C H 0.2600 0.8260 0.3907 0.086 Uiso 1 1 calc R
C31 C 0.5047(2) 0.3650(2) 0.35201(8) 0.0272(5) Uani 1 1 d .
C32 C 0.5820(3) 0.4215(2) 0.35545(9) 0.0358(6) Uani 1 1 d .
H32A H 0.6251 0.4318 0.3298 0.043 Uiso 1 1 calc R
C33 C 0.5965(3) 0.4622(3) 0.39538(10) 0.0419(7) Uani 1 1 d .
C34 C 0.5332(3) 0.4471(3) 0.43262(10) 0.0479(7) Uani 1 1 d .
H34A H 0.5418 0.4764 0.4601 0.058 Uiso 1 1 calc R
C35 C 0.4578(3) 0.3904(3) 0.43076(9) 0.0434(7) Uani 1 1 d .
C36 C 0.4459(2) 0.3477(2) 0.39047(8) 0.0314(5) Uani 1 1 d .
H36A H 0.3966 0.3060 0.3892 0.038 Uiso 1 1 calc R
C37 C 0.5854(2) 0.2716(2) 0.28078(8) 0.0321(5) Uani 1 1 d .
H37A H 0.6483 0.3001 0.2860 0.039 Uiso 1 1 calc R
H37B H 0.5550 0.2985 0.2492 0.039 Uiso 1 1 calc R
C38 C 0.6531(2) 0.1263(2) 0.28723(8) 0.0330(5) Uani 1 1 d .
C39 C 0.7655(3) 0.0766(3) 0.25579(12) 0.0553(8) Uani 1 1 d .
H39A H 0.8106 -0.0162 0.2592 0.083 Uiso 1 1 calc R
H39B H 0.8237 0.1079 0.2632 0.083 Uiso 1 1 calc R
H39C H 0.7344 0.1061 0.2248 0.083 Uiso 1 1 calc R
C41 C 0.3920(2) 0.2651(2) 0.12526(8) 0.0255(5) Uani 1 1 d .
C42 C 0.5179(2) 0.2241(2) 0.11416(8) 0.0296(5) Uani 1 1 d .
H42A H 0.5398 0.2817 0.0980 0.036 Uiso 1 1 calc R
C43 C 0.6126(2) 0.1010(2) 0.12604(8) 0.0321(5) Uani 1 1 d .
C44 C 0.5782(3) 0.0181(2) 0.14884(9) 0.0360(6) Uani 1 1 d .
H44A H 0.6420 -0.0667 0.1567 0.043 Uiso 1 1 calc R
C45 C 0.4532(3) 0.0555(2) 0.16052(9) 0.0337(6) Uani 1 1 d .
C46 C 0.3602(2) 0.1799(2) 0.14878(8) 0.0299(5) Uani 1 1 d .
H46A H 0.2745 0.2071 0.1568 0.036 Uiso 1 1 calc R
C47 C 0.2190(2) 0.4152(2) 0.07206(8) 0.0313(5) Uani 1 1 d .
H47A H 0.1764 0.5080 0.0625 0.038 Uiso 1 1 calc R
C48 C 0.1143(3) 0.3802(3) 0.08163(11) 0.0464(7) Uani 1 1 d .
H48A H 0.0635 0.4257 0.1066 0.070 Uiso 1 1 calc R
H48B H 0.1526 0.2887 0.0895 0.070 Uiso 1 1 calc R
H48C H 0.0593 0.4037 0.0549 0.070 Uiso 1 1 calc R
C49 C 0.2989(3) 0.3460(3) 0.03291(9) 0.0447(7) Uani 1 1 d .
H49A H 0.3654 0.3697 0.0270 0.067 Uiso 1 1 calc R
H49B H 0.2441 0.3695 0.0061 0.067 Uiso 1 1 calc R
H49C H 0.3383 0.2543 0.0405 0.067 Uiso 1 1 calc R
C51 C 0.4310(2) 0.6234(2) 0.09241(8) 0.0278(5) Uani 1 1 d .
C52 C 0.3830(2) 0.5985(2) 0.05476(8) 0.0316(5) Uani 1 1 d .
H52A H 0.3711 0.5262 0.0565 0.038 Uiso 1 1 calc R
C53 C 0.3523(2) 0.6761(3) 0.01494(8) 0.0377(6) Uani 1 1 d .
C54 C 0.3731(3) 0.7793(3) 0.01250(9) 0.0418(7) Uani 1 1 d .
H54A H 0.3530 0.8329 -0.0146 0.050 Uiso 1 1 calc R
C55 C 0.4228(3) 0.8059(3) 0.04886(10) 0.0409(6) Uani 1 1 d .
C56 C 0.4513(2) 0.7281(3) 0.08844(9) 0.0341(6) Uani 1 1 d .
H56A H 0.4854 0.7463 0.1133 0.041 Uiso 1 1 calc R
C57 C 0.5619(2) 0.5176(3) 0.16034(10) 0.0440(7) Uani 1 1 d .
H57A H 0.6060 0.5578 0.1423 0.053 Uiso 1 1 calc R
C58 C 0.5339(3) 0.5768(3) 0.20375(9) 0.0420(7) Uani 1 1 d .
H58A H 0.6140 0.5523 0.2197 0.063 Uiso 1 1 calc R
H58B H 0.4830 0.5478 0.2222 0.063 Uiso 1 1 calc R
H58C H 0.4865 0.6692 0.1979 0.063 Uiso 1 1 calc R
C59 C 0.6525(3) 0.3818(3) 0.16385(12) 0.0623(10) Uani 1 1 d .
H59A H 0.6663 0.3507 0.1340 0.093 Uiso 1 1 calc R
H59B H 0.6185 0.3366 0.1834 0.093 Uiso 1 1 calc R
H59C H 0.7336 0.3672 0.1765 0.093 Uiso 1 1 calc R
C61 C 0.0542(2) 0.7259(2) 0.10749(7) 0.0227(4) Uani 1 1 d .
C62 C -0.0324(2) 0.6869(2) 0.12208(9) 0.0305(5) Uani 1 1 d .
H62A H -0.0240 0.6471 0.1515 0.037 Uiso 1 1 calc R
C63 C -0.1323(2) 0.7056(3) 0.09389(10) 0.0400(6) Uani 1 1 d .
C64 C -0.1447(3) 0.7669(3) 0.05162(10) 0.0429(7) Uani 1 1 d .
H64A H -0.2136 0.7816 0.0326 0.052 Uiso 1 1 calc R
C65 C -0.0598(2) 0.8074(2) 0.03622(9) 0.0355(6) Uani 1 1 d .
C66 C 0.0404(2) 0.7853(2) 0.06429(8) 0.0279(5) Uani 1 1 d .
H66A H 0.1005 0.8109 0.0540 0.033 Uiso 1 1 calc R
C67 C 0.1534(2) 0.8056(2) 0.15968(8) 0.0272(5) Uani 1 1 d .
H67A H 0.2378 0.7734 0.1751 0.033 Uiso 1 1 calc R
C68 C 0.0539(3) 0.8412(3) 0.19565(9) 0.0385(6) Uani 1 1 d .
H68A H 0.0709 0.7656 0.2154 0.058 Uiso 1 1 calc R
H68B H -0.0308 0.8770 0.1816 0.058 Uiso 1 1 calc R
H68C H 0.0572 0.9041 0.2132 0.058 Uiso 1 1 calc R
C69 C 0.1309(3) 0.9205(2) 0.12824(9) 0.0355(6) Uani 1 1 d .
H69A H 0.1966 0.8947 0.1055 0.053 Uiso 1 1 calc R
H69B H 0.1346 0.9839 0.1454 0.053 Uiso 1 1 calc R
H69C H 0.0469 0.9569 0.1136 0.053 Uiso 1 1 calc R
C91 C -0.1607(6) 0.2543(5) 0.50734(15) 0.1138(19) Uani 1 1 d .
H91A H -0.0884 0.2691 0.5115 0.171 Uiso 1 1 calc R
H91B H -0.1891 0.2361 0.5366 0.171 Uiso 1 1 calc R
H91C H -0.2306 0.3300 0.4918 0.171 Uiso 1 1 calc R
C92 C -0.0596(5) 0.1506(5) 0.41886(17) 0.1083(19) Uani 1 1 d .
H92A H 0.0120 0.1667 0.4225 0.162 Uiso 1 1 calc R
H92B H -0.1300 0.2250 0.4029 0.162 Uiso 1 1 calc R
H92C H -0.0327 0.0770 0.4016 0.162 Uiso 1 1 calc R
C93 C -0.2453(6) 0.0885(6) 0.4655(2) 0.127(2) Uani 1 1 d .
H93A H -0.2176 0.0163 0.4474 0.190 Uiso 1 1 calc R
H93B H -0.3158 0.1636 0.4499 0.190 Uiso 1 1 calc R
H93C H -0.2735 0.0692 0.4946 0.190 Uiso 1 1 calc R
C110 C -0.0215(3) 0.2918(4) 0.29239(12) 0.0660(11) Uani 1 1 d .
H11A H -0.1077 0.3176 0.2815 0.099 Uiso 1 1 calc R
H11B H -0.0236 0.3570 0.3101 0.099 Uiso 1 1 calc R
H11C H 0.0112 0.2114 0.3111 0.099 Uiso 1 1 calc R
C111 C 0.0118(3) 0.3981(3) 0.22185(12) 0.0554(9) Uani 1 1 d .
H11D H -0.0753 0.4230 0.2123 0.083 Uiso 1 1 calc R
H11E H 0.0652 0.3849 0.1955 0.083 Uiso 1 1 calc R
H11F H 0.0114 0.4651 0.2381 0.083 Uiso 1 1 calc R
C131 C 0.4233(3) -0.0208(3) 0.42670(11) 0.0534(8) Uani 1 1 d .
H13A H 0.4712 -0.0677 0.4015 0.080 Uiso 1 1 calc R
H13B H 0.3850 -0.0671 0.4431 0.080 Uiso 1 1 calc R
H13C H 0.4810 -0.0117 0.4468 0.080 Uiso 1 1 calc R
C151 C 0.0574(4) 0.4065(3) 0.45398(10) 0.0581(9) Uani 1 1 d .
H15A H 0.0763 0.3665 0.4847 0.087 Uiso 1 1 calc R
H15B H -0.0305 0.4307 0.4457 0.087 Uiso 1 1 calc R
H15C H 0.0679 0.4821 0.4520 0.087 Uiso 1 1 calc R
C210 C 0.3032(3) 0.7607(3) 0.28370(10) 0.0467(7) Uani 1 1 d .
H21A H 0.2949 0.8417 0.2710 0.070 Uiso 1 1 calc R
H21B H 0.2651 0.7297 0.2629 0.070 Uiso 1 1 calc R
H21C H 0.3935 0.6989 0.2887 0.070 Uiso 1 1 calc R
C211 C 0.0958(3) 0.8820(2) 0.32184(11) 0.0468(7) Uani 1 1 d .
H21D H 0.0920 0.9611 0.3091 0.070 Uiso 1 1 calc R
H21E H 0.0542 0.8953 0.3509 0.070 Uiso 1 1 calc R
H21F H 0.0521 0.8556 0.3015 0.070 Uiso 1 1 calc R
C231 C -0.1979(3) 0.7619(3) 0.41806(11) 0.0585(9) Uani 1 1 d .
H23A H -0.2887 0.7882 0.4154 0.088 Uiso 1 1 calc R
H23B H -0.1876 0.8322 0.4273 0.088 Uiso 1 1 calc R
H23C H -0.1572 0.6893 0.4405 0.088 Uiso 1 1 calc R
C251 C -0.2322(3) 0.7098(3) 0.25471(13) 0.0641(10) Uani 1 1 d .
H25A H -0.1777 0.6823 0.2286 0.096 Uiso 1 1 calc R
H25B H -0.2979 0.7984 0.2486 0.096 Uiso 1 1 calc R
H25C H -0.2727 0.6567 0.2607 0.096 Uiso 1 1 calc R
C310 C 0.5613(3) 0.0817(3) 0.27411(13) 0.0567(9) Uani 1 1 d .
H31A H 0.4889 0.1129 0.2942 0.085 Uiso 1 1 calc R
H31B H 0.6049 -0.0111 0.2764 0.085 Uiso 1 1 calc R
H31C H 0.5308 0.1145 0.2432 0.085 Uiso 1 1 calc R
C311 C 0.7003(4) 0.0786(3) 0.33538(11) 0.0634(10) Uani 1 1 d .
H31D H 0.6277 0.1106 0.3554 0.095 Uiso 1 1 calc R
H31E H 0.7591 0.1087 0.3433 0.095 Uiso 1 1 calc R
H31F H 0.7445 -0.0142 0.3384 0.095 Uiso 1 1 calc R
C331 C 0.6772(4) 0.5260(4) 0.39810(13) 0.0651(10) Uani 1 1 d .
H33A H 0.6774 0.5481 0.4288 0.098 Uiso 1 1 calc R
H33B H 0.6422 0.6030 0.3775 0.098 Uiso 1 1 calc R
H33C H 0.7646 0.4681 0.3898 0.098 Uiso 1 1 calc R
C351 C 0.3950(4) 0.3692(4) 0.47226(11) 0.0748(13) Uani 1 1 d .
H35A H 0.4139 0.4047 0.4974 0.112 Uiso 1 1 calc R
H35B H 0.4276 0.2781 0.4794 0.112 Uiso 1 1 calc R
H35C H 0.3027 0.4110 0.4670 0.112 Uiso 1 1 calc R
C431 C 0.7499(3) 0.0592(3) 0.11509(10) 0.0449(7) Uani 1 1 d .
H43A H 0.8028 -0.0299 0.1261 0.067 Uiso 1 1 calc R
H43B H 0.7780 0.1113 0.1295 0.067 Uiso 1 1 calc R
H43C H 0.7580 0.0689 0.0826 0.067 Uiso 1 1 calc R
C451 C 0.4193(3) -0.0363(3) 0.18639(11) 0.0486(7) Uani 1 1 d .
H45A H 0.4960 -0.1188 0.1918 0.073 Uiso 1 1 calc R
H45B H 0.3566 -0.0457 0.1691 0.073 Uiso 1 1 calc R
H45C H 0.3833 -0.0040 0.2151 0.073 Uiso 1 1 calc R
C531 C 0.2980(3) 0.6460(3) -0.02376(9) 0.0488(7) Uani 1 1 d .
H53A H 0.2818 0.7090 -0.0492 0.073 Uiso 1 1 calc R
H53B H 0.2180 0.6479 -0.0151 0.073 Uiso 1 1 calc R
H53C H 0.3586 0.5615 -0.0324 0.073 Uiso 1 1 calc R
C551 C 0.4440(4) 0.9192(3) 0.04583(13) 0.0618(9) Uani 1 1 d .
H55A H 0.4190 0.9635 0.0158 0.093 Uiso 1 1 calc R
H55B H 0.5342 0.8910 0.0516 0.093 Uiso 1 1 calc R
H55C H 0.3925 0.9766 0.0682 0.093 Uiso 1 1 calc R
C631 C -0.2231(3) 0.6588(4) 0.11004(13) 0.0605(9) Uani 1 1 d .
H63A H -0.2871 0.6791 0.0865 0.091 Uiso 1 1 calc R
H63B H -0.2654 0.7000 0.1369 0.091 Uiso 1 1 calc R
H63C H -0.1759 0.5668 0.1172 0.091 Uiso 1 1 calc R
C651 C -0.0748(3) 0.8737(3) -0.01013(10) 0.0532(8) Uani 1 1 d .
H65A H -0.1497 0.8808 -0.0253 0.080 Uiso 1 1 calc R
H65B H 0.0012 0.8247 -0.0274 0.080 Uiso 1 1 calc R
H65C H -0.0856 0.9585 -0.0078 0.080 Uiso 1 1 calc R

loop_
_atom_site_aniso_label
_atom_site_aniso_U_11
_atom_site_aniso_U_22
_atom_site_aniso_U_33
_atom_site_aniso_U_23
_atom_site_aniso_U_13
_atom_site_aniso_U_12
Mo1 0.01959(10) 0.01868(9) 0.01748(10) 0.00071(7) -0.00224(7) -0.00755(7)
Nb1 0.02506(11) 0.01832(10) 0.01786(10) -0.00062(7) -0.00076(7) -0.01101(8)
P1 0.0287(3) 0.0260(3) 0.0197(3) 0.0014(2) -0.0025(2) -0.0153(3)
N1 0.0298(10) 0.0228(9) 0.0219(9) -0.0025(7) 0.0014(8) -0.0154(8)
O1 0.079(6) 0.114(5) 0.132(7) 0.067(5) -0.030(5) -0.020(5)
Si1 0.1092(10) 0.0568(7) 0.0741(8) 0.0118(6) -0.0347(7) -0.0194(7)
N2 0.0319(11) 0.0222(9) 0.0255(10) -0.0042(8) 0.0000(8) -0.0125(8)
N3 0.0263(10) 0.0264(10) 0.0228(10) 0.0013(8) -0.0015(8) -0.0110(8)
N4 0.0245(10) 0.0212(9) 0.0228(9) -0.0023(7) -0.0026(7) -0.0086(8)
N5 0.0197(9) 0.0320(10) 0.0258(10) 0.0019(8) -0.0041(7) -0.0110(8)
N6 0.0180(9) 0.0217(9) 0.0220(9) 0.0012(7) -0.0029(7) -0.0076(7)
C11 0.0328(12) 0.0249(11) 0.0247(11) -0.0022(9) 0.0024(9) -0.0190(10)
C12 0.0364(13) 0.0276(12) 0.0296(12) -0.0036(10) 0.0040(10) -0.0190(11)
C13 0.0410(15) 0.0337(13) 0.0325(13) 0.0031(10) -0.0038(11) -0.0237(12)
C14 0.0557(17) 0.0460(16) 0.0249(13) 0.0025(11) 0.0021(12) -0.0338(14)
C15 0.0494(16) 0.0421(15) 0.0273(13) -0.0076(11) 0.0094(11) -0.0271(13)
C16 0.0402(14) 0.0274(12) 0.0282(13) -0.0021(10) 0.0038(10) -0.0178(11)
C17 0.0355(13) 0.0256(11) 0.0272(12) -0.0046(9) 0.0018(10) -0.0169(10)
C18 0.0363(14) 0.0369(14) 0.0396(15) -0.0099(11) 0.0013(11) -0.0223(12)
C19 0.0525(18) 0.0440(16) 0.0442(16) -0.0100(13) -0.0009(13) -0.0323(14)
C21 0.0328(13) 0.0183(10) 0.0308(12) -0.0016(9) 0.0023(10) -0.0118(10)
C22 0.0377(14) 0.0266(12) 0.0314(13) -0.0026(10) 0.0027(11) -0.0114(11)
C23 0.0404(15) 0.0258(12) 0.0432(16) -0.0019(11) 0.0113(12) -0.0115(11)
C24 0.0312(14) 0.0300(14) 0.065(2) -0.0035(13) 0.0035(13) -0.0123(12)
C25 0.0370(15) 0.0276(13) 0.0528(17) -0.0037(12) -0.0090(12) -0.0140(12)
C26 0.0348(13) 0.0247(12) 0.0326(13) -0.0028(10) -0.0022(10) -0.0127(10)
C27 0.0358(13) 0.0235(11) 0.0296(12) -0.0031(9) -0.0040(10) -0.0132(10)
C28 0.0428(15) 0.0248(12) 0.0370(14) -0.0038(10) -0.0022(11) -0.0179(11)
C29 0.081(2) 0.0490(18) 0.061(2) -0.0096(15) -0.0105(18) -0.0442(19)
C31 0.0289(12) 0.0220(11) 0.0278(12) 0.0033(9) -0.0054(9) -0.0108(10)
C32 0.0364(14) 0.0367(14) 0.0372(14) 0.0069(11) -0.0044(11) -0.0214(12)
C33 0.0462(16) 0.0405(15) 0.0486(17) 0.0012(12) -0.0100(13) -0.0287(14)
C34 0.066(2) 0.0532(18) 0.0397(16) -0.0108(13) -0.0032(14) -0.0397(17)
C35 0.0595(19) 0.0502(17) 0.0338(15) -0.0096(12) 0.0035(13) -0.0361(15)
C36 0.0394(14) 0.0315(13) 0.0305(13) -0.0024(10) -0.0012(10) -0.0227(11)
C37 0.0286(13) 0.0340(13) 0.0275(12) 0.0024(10) 0.0019(10) -0.0110(11)
C38 0.0300(13) 0.0313(13) 0.0312(13) -0.0047(10) 0.0003(10) -0.0095(11)
C39 0.0363(16) 0.0506(18) 0.065(2) -0.0105(16) 0.0140(15) -0.0100(14)
C41 0.0257(11) 0.0217(11) 0.0253(11) -0.0055(9) -0.0028(9) -0.0079(9)
C42 0.0291(12) 0.0281(12) 0.0275(12) -0.0025(9) 0.0016(10) -0.0107(10)
C43 0.0306(13) 0.0299(12) 0.0285(13) -0.0054(10) -0.0014(10) -0.0083(11)
C44 0.0400(15) 0.0210(12) 0.0349(14) -0.0022(10) -0.0061(11) -0.0049(11)
C45 0.0442(15) 0.0253(12) 0.0328(13) -0.0030(10) -0.0038(11) -0.0174(11)
C46 0.0304(13) 0.0279(12) 0.0310(13) -0.0045(10) -0.0006(10) -0.0135(10)
C47 0.0334(13) 0.0279(12) 0.0288(12) -0.0037(10) -0.0086(10) -0.0112(11)
C48 0.0390(16) 0.0436(16) 0.0576(19) -0.0047(14) -0.0142(14) -0.0199(13)
C49 0.0562(18) 0.0425(16) 0.0306(14) -0.0140(12) -0.0048(13) -0.0181(14)
C51 0.0173(11) 0.0348(13) 0.0283(12) 0.0002(10) 0.0041(9) -0.0109(10)
C52 0.0275(12) 0.0364(13) 0.0293(13) -0.0027(10) 0.0047(10) -0.0143(11)
C53 0.0291(13) 0.0497(16) 0.0258(13) 0.0005(11) 0.0062(10) -0.0133(12)
C54 0.0348(15) 0.0477(16) 0.0343(15) 0.0092(12) 0.0071(11) -0.0156(13)
C55 0.0322(14) 0.0423(15) 0.0470(16) 0.0064(12) 0.0079(12) -0.0191(12)
C56 0.0257(12) 0.0416(14) 0.0378(14) -0.0010(11) 0.0031(10) -0.0190(11)
C57 0.0242(13) 0.0567(18) 0.0428(16) -0.0041(13) -0.0094(11) -0.0127(13)
C58 0.0420(16) 0.0467(16) 0.0428(16) -0.0054(13) -0.0112(12) -0.0250(14)
C59 0.0412(18) 0.056(2) 0.066(2) -0.0146(17) -0.0215(16) -0.0017(15)
C61 0.0194(10) 0.0193(10) 0.0253(11) -0.0032(8) -0.0025(8) -0.0058(9)
C62 0.0235(12) 0.0277(12) 0.0384(14) -0.0017(10) 0.0003(10) -0.0111(10)
C63 0.0264(13) 0.0371(14) 0.0595(18) -0.0114(13) -0.0017(12) -0.0166(12)
C64 0.0316(14) 0.0396(15) 0.0520(17) -0.0093(13) -0.0178(12) -0.0111(12)
C65 0.0334(14) 0.0315(13) 0.0305(13) -0.0049(10) -0.0104(10) -0.0063(11)
C66 0.0270(12) 0.0256(11) 0.0263(12) -0.0035(9) -0.0013(9) -0.0088(10)
C67 0.0250(12) 0.0250(11) 0.0294(12) -0.0031(9) -0.0049(9) -0.0100(10)
C68 0.0438(16) 0.0353(14) 0.0291(13) -0.0068(11) 0.0020(11) -0.0129(12)
C69 0.0368(14) 0.0283(13) 0.0444(15) -0.0044(11) -0.0005(11) -0.0178(11)
C91 0.172(6) 0.124(4) 0.056(3) -0.011(3) 0.002(3) -0.079(4)
C92 0.089(4) 0.139(5) 0.119(4) -0.067(4) 0.029(3) -0.065(4)
C93 0.190(7) 0.113(4) 0.119(5) -0.004(4) 0.032(4) -0.109(5)
C110 0.052(2) 0.110(3) 0.060(2) -0.038(2) 0.0186(16) -0.054(2)
C111 0.0539(19) 0.0378(16) 0.073(2) -0.0014(15) -0.0259(17) -0.0204(15)
C131 0.060(2) 0.0444(17) 0.0426(17) 0.0103(13) -0.0084(15) -0.0173(16)
C151 0.075(2) 0.0547(19) 0.0339(16) -0.0092(14) 0.0186(15) -0.0225(18)
C210 0.0536(18) 0.0451(16) 0.0485(18) -0.0036(13) 0.0078(14) -0.0298(15)
C211 0.0538(18) 0.0233(13) 0.0576(19) -0.0018(12) 0.0049(15) -0.0147(13)
C231 0.0525(19) 0.0528(19) 0.055(2) -0.0093(16) 0.0236(16) -0.0141(16)
C251 0.0402(18) 0.060(2) 0.084(3) -0.0260(19) -0.0156(17) -0.0141(16)
C310 0.0474(18) 0.0504(19) 0.078(2) -0.0294(17) 0.0169(17) -0.0254(16)
C311 0.085(3) 0.0313(15) 0.0425(18) 0.0046(13) -0.0160(17) -0.0035(16)
C331 0.076(3) 0.076(2) 0.072(2) 0.0008(19) -0.0135(19) -0.059(2)
C351 0.115(3) 0.121(3) 0.0400(19) -0.033(2) 0.027(2) -0.094(3)
C431 0.0316(14) 0.0382(15) 0.0473(17) 0.0018(13) 0.0008(12) -0.0040(12)
C451 0.0562(19) 0.0307(14) 0.060(2) 0.0049(13) -0.0021(15) -0.0230(14)
C531 0.0486(18) 0.064(2) 0.0266(14) -0.0003(13) -0.0014(12) -0.0218(16)
C551 0.064(2) 0.056(2) 0.074(2) 0.0141(17) 0.0040(18) -0.0386(18)
C631 0.0377(17) 0.068(2) 0.090(3) -0.0133(19) -0.0011(17) -0.0359(17)
C651 0.059(2) 0.0512(18) 0.0352(16) 0.0028(13) -0.0199(14) -0.0158(16)

loop_
_atom_type_symbol
_atom_type_description
_atom_type_scat_dispersion_real
_atom_type_scat_dispersion_imag
_atom_type_scat_source
C C 0.0033 0.0016 'International Tables Vol C Tables 4.2.6.8 and 6.1.1.4'
H H 0.0000 0.0000 'International Tables Vol C Tables 4.2.6.8 and 6.1.1.4'
N N 0.0061 0.0033 'International Tables Vol C Tables 4.2.6.8 and 6.1.1.4'
Mo Mo -1.6832 0.6857 'International Tables Vol C Tables 4.2.6.8 and 6.1.1.4'
P P 0.1023 0.0942 'International Tables Vol C Tables 4.2.6.8 and 6.1.1.4'
Nb Nb -2.0727 0.6215 'International Tables Vol C Tables 4.2.6.8 and 6.1.1.4'
O O 0.0106 0.0060 'International Tables Vol C Tables 4.2.6.8 and 6.1.1.4'
Si Si 0.0817 0.0704 'International Tables Vol C Tables 4.2.6.8 and 6.1.1.4'

loop_
_geom_angle_atom_site_label_1
_geom_angle_atom_site_label_2
_geom_angle_atom_site_label_3
_geom_angle
_geom_angle_site_symmetry_1
_geom_angle_site_symmetry_3
N6 Mo1 N4 121.85(9) . .
N6 Mo1 N5 101.76(9) . .
N4 Mo1 N5 112.42(9) . .
N6 Mo1 P1 107.57(7) . .
N4 Mo1 P1 104.78(7) . .
N5 Mo1 P1 107.82(7) . .
N1 Nb1 N3 110.02(9) . .
N1 Nb1 N2 114.76(9) . .
N3 Nb1 N2 116.45(9) . .
N1 Nb1 P1 102.44(6) . .
N3 Nb1 P1 99.36(7) . .
N2 Nb1 P1 111.84(7) . .
Mo1 P1 Nb1 170.54(3) . .
C11 N1 C17 114.98(18) . .
C11 N1 Nb1 109.66(14) . .
C17 N1 Nb1 131.29(15) . .
O1 O1 Si1 71.3(6) 2_556 2_556
O1 O1 Si1 67.2(6) 2_556 .
Si1 O1 Si1 138.5(4) 2_556 .
O1 Si1 O1 41.5(4) 2_556 .
O1 Si1 C92 129.3(3) 2_556 .
O1 Si1 C92 91.3(3) . .
O1 Si1 C91 103.7(4) 2_556 .
O1 Si1 C91 109.4(4) . .
C92 Si1 C91 110.5(2) . .
O1 Si1 C93 92.7(4) 2_556 .
O1 Si1 C93 124.8(4) . .
C92 Si1 C93 108.1(3) . .
C91 Si1 C93 110.6(3) . .
C21 N2 C27 117.07(19) . .
C21 N2 Nb1 120.57(16) . .
C27 N2 Nb1 120.47(16) . .
C31 N3 C37 116.3(2) . .
C31 N3 Nb1 112.56(15) . .
C37 N3 Nb1 128.97(16) . .
C41 N4 C47 116.24(18) . .
C41 N4 Mo1 118.89(15) . .
C47 N4 Mo1 124.38(15) . .
C51 N5 C57 115.4(2) . .
C51 N5 Mo1 110.37(15) . .
C57 N5 Mo1 133.76(17) . .
C61 N6 C67 118.35(18) . .
C61 N6 Mo1 118.00(15) . .
C67 N6 Mo1 123.45(15) . .
C16 C11 C12 118.2(2) . .
C16 C11 N1 119.4(2) . .
C12 C11 N1 122.2(2) . .
C13 C12 C11 121.3(2) . .
C14 C13 C12 118.9(2) . .
C14 C13 C131 120.9(2) . .
C12 C13 C131 120.1(3) . .
C13 C14 C15 121.3(2) . .
C14 C15 C16 119.0(2) . .
C14 C15 C151 121.3(3) . .
C16 C15 C151 119.7(3) . .
C11 C16 C15 121.2(2) . .
N1 C17 C18 115.8(2) . .
C110 C18 C19 109.4(2) . .
C110 C18 C111 110.1(3) . .
C19 C18 C111 107.7(2) . .
C110 C18 C17 111.3(2) . .
C19 C18 C17 107.9(2) . .
C111 C18 C17 110.2(2) . .
C26 C21 C22 117.9(2) . .
C26 C21 N2 119.1(2) . .
C22 C21 N2 123.0(2) . .
C23 C22 C21 121.2(3) . .
C22 C23 C24 119.3(3) . .
C22 C23 C231 120.0(3) . .
C24 C23 C231 120.7(3) . .
C25 C24 C23 121.2(3) . .
C26 C25 C24 118.9(3) . .
C26 C25 C251 120.5(3) . .
C24 C25 C251 120.6(3) . .
C25 C26 C21 121.6(2) . .
N2 C27 C28 116.4(2) . .
C210 C28 C211 110.4(2) . .
C210 C28 C29 109.1(3) . .
C211 C28 C29 109.5(2) . .
C210 C28 C27 109.2(2) . .
C211 C28 C27 112.1(2) . .
C29 C28 C27 106.4(2) . .
C36 C31 C32 118.0(2) . .
C36 C31 N3 119.9(2) . .
C32 C31 N3 121.9(2) . .
C33 C32 C31 121.2(3) . .
C32 C33 C34 119.1(3) . .
C32 C33 C331 120.4(3) . .
C34 C33 C331 120.5(3) . .
C35 C34 C33 121.4(3) . .
C34 C35 C36 118.8(3) . .
C34 C35 C351 120.5(3) . .
C36 C35 C351 120.6(3) . .
C35 C36 C31 121.4(2) . .
N3 C37 C38 115.1(2) . .
C310 C38 C311 110.6(3) . .
C310 C38 C39 108.8(2) . .
C311 C38 C39 109.8(3) . .
C310 C38 C37 108.6(2) . .
C311 C38 C37 111.2(2) . .
C39 C38 C37 107.7(2) . .
C42 C41 C46 118.9(2) . .
C42 C41 N4 119.7(2) . .
C46 C41 N4 121.4(2) . .
C41 C42 C43 121.6(2) . .
C44 C43 C42 118.2(2) . .
C44 C43 C431 120.8(2) . .
C42 C43 C431 121.0(2) . .
C43 C44 C45 121.8(2) . .
C44 C45 C46 118.8(2) . .
C44 C45 C451 120.6(2) . .
C46 C45 C451 120.6(3) . .
C45 C46 C41 120.5(2) . .
N4 C47 C48 111.8(2) . .
N4 C47 C49 112.6(2) . .
C48 C47 C49 110.4(2) . .
C56 C51 C52 117.6(2) . .
C56 C51 N5 123.1(2) . .
C52 C51 N5 119.1(2) . .
C53 C52 C51 122.1(3) . .
C54 C53 C52 118.5(3) . .
C54 C53 C531 122.1(3) . .
C52 C53 C531 119.4(3) . .
C53 C54 C55 121.2(3) . .
C56 C55 C54 119.4(3) . .
C56 C55 C551 120.0(3) . .
C54 C55 C551 120.6(3) . .
C55 C56 C51 121.3(3) . .
C59 C57 N5 112.3(3) . .
C59 C57 C58 114.7(3) . .
N5 C57 C58 113.9(2) . .
C62 C61 C66 119.3(2) . .
C62 C61 N6 119.9(2) . .
C66 C61 N6 120.7(2) . .
C61 C62 C63 120.5(2) . .
C64 C63 C62 118.7(3) . .
C64 C63 C631 121.7(3) . .
C62 C63 C631 119.6(3) . .
C63 C64 C65 122.0(2) . .
C64 C65 C66 118.5(2) . .
C64 C65 C651 121.1(3) . .
C66 C65 C651 120.4(3) . .
C65 C66 C61 120.9(2) . .
N6 C67 C68 110.3(2) . .
N6 C67 C69 112.9(2) . .
C68 C67 C69 111.3(2) . .

loop_
_geom_bond_atom_site_label_1
_geom_bond_atom_site_label_2
_geom_bond_distance
_geom_bond_site_symmetry_2
Mo1 N6 1.921(2) .
Mo1 N4 1.949(2) .
Mo1 N5 1.979(2) .
Mo1 P1 2.2623(11) .
Nb1 N1 2.023(2) .
Nb1 N3 2.023(2) .
Nb1 N2 2.029(2) .
Nb1 P1 2.2942(11) .
N1 C11 1.436(3) .
N1 C17 1.472(3) .
O1 O1 1.193(13) 2_556
O1 Si1 1.660(7) 2_556
O1 Si1 1.706(7) .
Si1 O1 1.660(7) 2_556
Si1 C92 1.825(5) .
Si1 C91 1.834(5) .
Si1 C93 1.838(6) .
N2 C21 1.411(3) .
N2 C27 1.471(3) .
N3 C31 1.418(3) .
N3 C37 1.475(3) .
N4 C41 1.437(3) .
N4 C47 1.484(3) .
N5 C51 1.412(3) .
N5 C57 1.486(3) .
N6 C61 1.425(3) .
N6 C67 1.487(3) .
C11 C16 1.388(3) .
C11 C12 1.401(3) .
C12 C13 1.391(4) .
C13 C14 1.383(4) .
C13 C131 1.507(4) .
C14 C15 1.383(4) .
C15 C16 1.397(4) .
C15 C151 1.507(4) .
C17 C18 1.545(4) .
C18 C110 1.525(4) .
C18 C19 1.527(4) .
C18 C111 1.530(4) .
C21 C26 1.401(3) .
C21 C22 1.401(3) .
C22 C23 1.386(4) .
C23 C24 1.388(4) .
C23 C231 1.514(4) .
C24 C25 1.387(4) .
C25 C26 1.385(4) .
C25 C251 1.516(4) .
C27 C28 1.541(3) .
C28 C210 1.525(4) .
C28 C211 1.529(4) .
C28 C29 1.530(4) .
C31 C36 1.391(3) .
C31 C32 1.405(4) .
C32 C33 1.379(4) .
C33 C34 1.385(4) .
C33 C331 1.511(4) .
C34 C35 1.381(4) .
C35 C36 1.391(4) .
C35 C351 1.507(4) .
C37 C38 1.535(4) .
C38 C310 1.516(4) .
C38 C311 1.520(4) .
C38 C39 1.525(4) .
C41 C42 1.386(3) .
C41 C46 1.395(3) .
C42 C43 1.388(4) .
C43 C44 1.383(4) .
C43 C431 1.510(4) .
C44 C45 1.388(4) .
C45 C46 1.392(4) .
C45 C451 1.509(4) .
C47 C48 1.524(4) .
C47 C49 1.531(4) .
C51 C56 1.397(4) .
C51 C52 1.398(3) .
C52 C53 1.390(4) .
C53 C54 1.385(4) .
C53 C531 1.497(4) .
C54 C55 1.387(4) .
C55 C56 1.387(4) .
C55 C551 1.507(4) .
C57 C59 1.463(4) .
C57 C58 1.493(4) .
C61 C62 1.384(3) .
C61 C66 1.398(3) .
C62 C63 1.398(4) .
C63 C64 1.384(4) .
C63 C631 1.508(4) .
C64 C65 1.385(4) .
C65 C66 1.387(3) .
C65 C651 1.511(4) .
C67 C68 1.517(4) .
C67 C69 1.522(3) .
